data_2204715
loop_
_publ_author_name
'Sara L. Crockett'
'Wolfgang Sch\"uhly'
'Ferdinand Belaj'
'Ikhlas A. Khan'

_publ_section_title
;
 Hyperolactone C
;
_journal_issue 12
_journal_name_full 'Acta Crystallographica Section E'
_journal_page_first o2174
_journal_page_last o2176
_journal_paper_doi 10.1107/S1600536804026819
_journal_volume 60
_journal_year 2004
_chemical_formula_iupac 'C16 H14 O4'
_chemical_formula_moiety 'C16 H14 O4'
_chemical_formula_sum 'C16 H14 O4'
_chemical_formula_weight 270.27
_chemical_melting_point 370
_chemical_name_common 'Hyperolactone C'
_chemical_name_systematic
;
(5S,9S)-9-methyl-2-phenyl-9-vinyl-1,7-dioxaspiro[4.4]non-2-ene-4,6-dione
;
_space_group_IT_number 4
_symmetry_cell_setting monoclinic
_symmetry_space_group_name_Hall 'P 2yb'
_symmetry_space_group_name_H-M 'P 1 21 1'
_atom_sites_solution_hydrogens geom
_atom_sites_solution_primary direct
_atom_sites_solution_secondary difmap
_cell_angle_alpha 90.00
_cell_angle_beta 98.68(8)
_cell_angle_gamma 90.00
_cell_formula_units_Z 2
_cell_length_a 6.215(7)
_cell_length_b 7.491(7)
_cell_length_c 14.461(15)
_cell_measurement_reflns_used 35
_cell_measurement_temperature 95(2)
_cell_measurement_theta_max 10.56
_cell_measurement_theta_min 4.43
_cell_volume 665.5(12)
_computing_cell_refinement 'local software'
_computing_data_collection 'local software'
_computing_data_reduction 'local software'
_computing_molecular_graphics 'ORTEP (Johnson, 1965)'
_computing_publication_material SHELXL97
_computing_structure_refinement 'SHELXL97 (Sheldrick, 1997)'
_computing_structure_solution 'SHELXS97 (Sheldrick, 1997)'
_diffrn_ambient_temperature 95(2)
_diffrn_measured_fraction_theta_full 0.995
_diffrn_measured_fraction_theta_max 0.995
_diffrn_measurement_device 'four-circle diffractometer'
_diffrn_measurement_device_type Stoe
_diffrn_measurement_method '\w scans'
_diffrn_radiation_monochromator graphite
_diffrn_radiation_source 'fine-focus sealed tube'
_diffrn_radiation_type MoK\a
_diffrn_radiation_wavelength 0.71069
_diffrn_reflns_av_R_equivalents 0.0874
_diffrn_reflns_av_sigmaI/netI 0.1144
_diffrn_reflns_limit_h_max 7
_diffrn_reflns_limit_h_min -7
_diffrn_reflns_limit_k_max 8
_diffrn_reflns_limit_k_min -3
_diffrn_reflns_limit_l_max 17
_diffrn_reflns_limit_l_min -1
_diffrn_reflns_number 1612
_diffrn_reflns_theta_full 25.00
_diffrn_reflns_theta_max 25.00
_diffrn_reflns_theta_min 2.85
_diffrn_standards_decay_% 0.1
_diffrn_standards_interval_count 100
_diffrn_standards_number 3
_exptl_absorpt_coefficient_mu 0.097
_exptl_absorpt_correction_type none
_exptl_crystal_colour colorless
_exptl_crystal_density_diffrn 1.349
_exptl_crystal_density_method 'not measured'
_exptl_crystal_description needle
_exptl_crystal_F_000 284
_exptl_crystal_size_max 0.42
_exptl_crystal_size_mid 0.25
_exptl_crystal_size_min 0.12
_refine_diff_density_max 0.280
_refine_diff_density_min -0.276
_refine_ls_extinction_method none
_refine_ls_goodness_of_fit_ref 1.080
_refine_ls_hydrogen_treatment constr
_refine_ls_matrix_type full
_refine_ls_number_parameters 175
_refine_ls_number_reflns 1270
_refine_ls_number_restraints 1
_refine_ls_restrained_S_all 1.079
_refine_ls_R_factor_all 0.0992
_refine_ls_R_factor_gt 0.0677
_refine_ls_shift/su_max 0.000
_refine_ls_shift/su_mean 0.000
_refine_ls_structure_factor_coef Fsqd
_refine_ls_weighting_details 'calc w=1/[\s^2^(Fo^2^)+(0.0556P)^2^+0.1091P] where P=(Fo^2^+2Fc^2^)/3'
_refine_ls_weighting_scheme calc
_refine_ls_wR_factor_gt 0.1363
_refine_ls_wR_factor_ref 0.1535
_reflns_number_gt 943
_reflns_number_total 1270
_reflns_threshold_expression I>2\s(I)
_cod_data_source_file is6009.cif
_cod_data_source_block I
_cod_original_sg_symbol_H-M 'P 21'
_cod_database_code 2204715

loop_
_symmetry_equiv_pos_as_xyz
'x, y, z'
'-x, y+1/2, -z'

loop_
_atom_site_label
_atom_site_fract_x
_atom_site_fract_y
_atom_site_fract_z
_atom_site_U_iso_or_equiv
_atom_site_adp_type
_atom_site_calc_flag
_atom_site_refinement_flags
_atom_site_occupancy
_atom_site_type_symbol
O1 0.3240(6) 0.3111(7) 0.7857(3) 0.0168(11) Uani d . 1 O
C2 0.1557(10) 0.3580(9) 0.8335(4) 0.0139(15) Uani d . 1 C
C3 -0.0286(9) 0.4063(10) 0.7776(4) 0.0173(15) Uani d . 1 C
H3 -0.1612 0.4396 0.7980 0.015(10) Uiso calc R 1 H
C4 0.0084(9) 0.3990(9) 0.6818(4) 0.0124(14) Uani d . 1 C
O4 -0.1047(6) 0.4382(7) 0.6077(3) 0.0191(11) Uani d . 1 O
C5 0.2496(10) 0.3299(10) 0.6881(4) 0.0143(14) Uani d . 1 C
C6 0.3834(9) 0.4642(10) 0.6422(4) 0.0156(15) Uani d . 1 C
O6 0.4724(7) 0.5938(7) 0.6773(3) 0.0212(12) Uani d . 1 O
O7 0.3816(6) 0.4185(7) 0.5531(3) 0.0199(12) Uani d . 1 O
C8 0.2756(10) 0.2424(10) 0.5343(5) 0.0157(15) Uani d . 1 C
H81 0.3600 0.1669 0.4965 0.015(10) Uiso calc R 1 H
H82 0.1262 0.2568 0.5000 0.015(10) Uiso calc R 1 H
C9 0.2700(9) 0.1581(10) 0.6303(4) 0.0134(15) Uani d . 1 C
C21 0.2012(6) 0.3355(6) 0.93493(19) 0.0152(14) Uani d G 1 C
C22 0.0536(5) 0.4003(6) 0.9900(2) 0.0211(16) Uani d G 1 C
H22 -0.0757 0.4581 0.9616 0.027(9) Uiso calc R 1 H
C23 0.0953(6) 0.3805(7) 1.0866(2) 0.0242(18) Uani d G 1 C
H23 -0.0056 0.4248 1.1243 0.027(9) Uiso calc R 1 H
C24 0.2845(7) 0.2960(8) 1.12818(19) 0.0222(17) Uani d G 1 C
H24 0.3130 0.2825 1.1942 0.027(9) Uiso calc R 1 H
C25 0.4321(5) 0.2312(7) 1.0731(3) 0.0227(17) Uani d G 1 C
H25 0.5615 0.1734 1.1015 0.027(9) Uiso calc R 1 H
C26 0.3904(6) 0.2509(6) 0.9765(2) 0.0199(16) Uani d G 1 C
H26 0.4913 0.2066 0.9388 0.027(9) Uiso calc R 1 H
C91 0.4927(10) 0.0702(11) 0.6664(5) 0.0212(17) Uani d . 1 C
H911 0.4991 0.0388 0.7325 0.031(12) Uiso calc R 1 H
H912 0.6101 0.1542 0.6594 0.031(12) Uiso calc R 1 H
H913 0.5096 -0.0380 0.6300 0.031(12) Uiso calc R 1 H
C92 0.0759(10) 0.0367(10) 0.6315(5) 0.0174(16) Uani d . 1 C
H92 -0.0573 0.0699 0.5943 0.03(2) Uiso calc R 1 H
C93 0.0785(11) -0.1152(10) 0.6815(4) 0.0190(16) Uani d . 1 C
H931 0.2088 -0.1526 0.7195 0.030(14) Uiso calc R 1 H
H932 -0.0501 -0.1848 0.6788 0.030(14) Uiso calc R 1 H

loop_
_atom_site_aniso_label
_atom_site_aniso_U_11
_atom_site_aniso_U_22
_atom_site_aniso_U_33
_atom_site_aniso_U_12
_atom_site_aniso_U_13
_atom_site_aniso_U_23
O1 0.013(2) 0.026(3) 0.013(2) 0.003(2) 0.0068(17) 0.003(2)
C2 0.020(3) 0.006(4) 0.019(3) 0.000(3) 0.010(3) -0.002(3)
C3 0.019(3) 0.019(4) 0.016(3) 0.002(3) 0.013(3) -0.003(3)
C4 0.017(3) 0.006(3) 0.013(3) -0.001(3) -0.003(3) -0.002(3)
O4 0.020(2) 0.023(3) 0.016(2) 0.006(2) 0.0053(18) -0.003(2)
C5 0.021(3) 0.016(4) 0.006(3) -0.004(3) 0.004(2) -0.003(3)
C6 0.017(3) 0.014(4) 0.014(4) -0.002(3) -0.002(3) -0.003(3)
O6 0.020(2) 0.021(3) 0.023(3) -0.001(2) 0.007(2) -0.006(2)
O7 0.020(2) 0.024(3) 0.019(3) -0.007(2) 0.0118(18) 0.000(2)
C8 0.017(3) 0.018(4) 0.014(3) -0.003(3) 0.008(3) -0.002(3)
C9 0.013(3) 0.018(4) 0.010(3) 0.005(3) 0.005(2) -0.003(3)
C21 0.016(3) 0.013(4) 0.018(3) -0.006(3) 0.008(3) -0.004(3)
C22 0.023(3) 0.021(4) 0.020(4) 0.002(3) 0.005(3) 0.001(4)
C23 0.032(3) 0.028(5) 0.015(4) 0.000(4) 0.010(3) -0.008(3)
C24 0.038(4) 0.021(5) 0.007(3) -0.004(3) 0.000(3) -0.002(3)
C25 0.025(3) 0.021(4) 0.022(4) 0.001(3) 0.003(3) 0.002(3)
C26 0.023(3) 0.019(4) 0.019(4) -0.004(3) 0.010(3) -0.002(3)
C91 0.019(3) 0.027(5) 0.018(4) 0.001(3) 0.005(3) -0.011(3)
C92 0.017(3) 0.018(4) 0.018(4) 0.006(3) 0.008(3) -0.002(3)
C93 0.026(3) 0.016(4) 0.017(4) -0.004(3) 0.011(3) -0.003(3)

loop_
_atom_type_symbol
_atom_type_description
_atom_type_scat_dispersion_real
_atom_type_scat_dispersion_imag
_atom_type_scat_source
C C 0.0033 0.0016 'International Tables Vol C Tables 4.2.6.8 and 6.1.1.4'
H H 0.0000 0.0000 'International Tables Vol C Tables 4.2.6.8 and 6.1.1.4'
O O 0.0106 0.0060 'International Tables Vol C Tables 4.2.6.8 and 6.1.1.4'

loop_
_geom_angle_atom_site_label_1
_geom_angle_atom_site_label_2
_geom_angle_atom_site_label_3
_geom_angle
_geom_angle_publ_flag
C2 O1 C5 108.2(5) yes
C3 C2 O1 114.0(5) yes
C3 C2 C21 130.6(5) yes
O1 C2 C21 115.2(5) yes
C2 C3 C4 108.8(5) yes
C2 C3 H3 125.6 ?
C4 C3 H3 125.6 ?
O4 C4 C3 132.7(6) yes
O4 C4 C5 123.0(5) yes
C3 C4 C5 104.2(5) yes
O1 C5 C6 112.4(5) yes
O1 C5 C9 114.3(6) yes
C6 C5 C9 102.6(5) yes
O1 C5 C4 104.7(4) yes
C6 C5 C4 109.6(6) yes
C9 C5 C4 113.3(5) yes
O6 C6 O7 123.9(6) yes
O6 C6 C5 126.9(6) yes
O7 C6 C5 109.1(5) yes
C6 O7 C8 110.2(5) yes
O7 C8 C9 105.7(5) yes
O7 C8 H81 110.6 ?
C9 C8 H81 110.6 ?
O7 C8 H82 110.6 ?
C9 C8 H82 110.6 ?
H81 C8 H82 108.7 ?
C92 C9 C8 112.7(5) yes
C92 C9 C91 114.4(6) yes
C8 C9 C91 109.8(5) yes
C92 C9 C5 111.3(5) yes
C8 C9 C5 99.3(5) yes
C91 C9 C5 108.2(5) yes
C22 C21 C26 120.0 ?
C22 C21 C2 119.4(3) ?
C26 C21 C2 120.6(3) ?
C21 C22 C23 120.0 ?
C21 C22 H22 120.0 ?
C23 C22 H22 120.0 ?
C24 C23 C22 120.0 ?
C24 C23 H23 120.0 ?
C22 C23 H23 120.0 ?
C23 C24 C25 120.0 ?
C23 C24 H24 120.0 ?
C25 C24 H24 120.0 ?
C26 C25 C24 120.0 ?
C26 C25 H25 120.0 ?
C24 C25 H25 120.0 ?
C25 C26 C21 120.0 ?
C25 C26 H26 120.0 ?
C21 C26 H26 120.0 ?
C9 C91 H911 109.5 ?
C9 C91 H912 109.5 ?
H911 C91 H912 109.5 ?
C9 C91 H913 109.5 ?
H911 C91 H913 109.5 ?
H912 C91 H913 109.5 ?
C93 C92 C9 124.7(6) yes
C93 C92 H92 117.7 ?
C9 C92 H92 117.7 ?
C92 C93 H931 120.0 ?
C92 C93 H932 120.0 ?
H931 C93 H932 120.0 ?

loop_
_geom_bond_atom_site_label_1
_geom_bond_atom_site_label_2
_geom_bond_distance
_geom_bond_publ_flag
O1 C2 1.383(7) yes
O1 C5 1.424(7) yes
C2 C3 1.348(9) yes
C2 C21 1.462(7) yes
C3 C4 1.439(8) yes
C3 H3 0.9500 ?
C4 O4 1.225(7) yes
C4 C5 1.576(8) yes
C5 C6 1.521(9) yes
C5 C9 1.551(9) yes
C6 O6 1.193(8) yes
C6 O7 1.331(8) yes
O7 C8 1.482(9) yes
C8 C9 1.530(9) yes
C8 H81 0.9900 ?
C8 H82 0.9900 ?
C9 C91 1.550(8) yes
C9 C92 1.513(9) yes
C21 C22 1.3900 ?
C21 C26 1.3900 ?
C22 C23 1.3900 ?
C22 H22 0.9500 ?
C23 C24 1.3900 ?
C23 H23 0.9500 ?
C24 C25 1.3900 ?
C24 H24 0.9500 ?
C25 C26 1.3900 ?
C25 H25 0.9500 ?
C26 H26 0.9500 ?
C91 H911 0.9800 ?
C91 H912 0.9800 ?
C91 H913 0.9800 ?
C92 C93 1.347(10) yes
C92 H92 0.9500 ?
C93 H931 0.9500 ?
C93 H932 0.9500 ?

loop_
_geom_torsion_atom_site_label_1
_geom_torsion_atom_site_label_2
_geom_torsion_atom_site_label_3
_geom_torsion_atom_site_label_4
_geom_torsion
C5 O1 C2 C3 0.5(8)
C5 O1 C2 C21 176.4(5)
O1 C2 C3 C4 -1.7(8)
C21 C2 C3 C4 -176.8(6)
C2 C3 C4 O4 -176.0(7)
C2 C3 C4 C5 2.0(8)
C2 O1 C5 C6 119.7(6)
C2 O1 C5 C9 -123.8(5)
C2 O1 C5 C4 0.8(7)
O4 C4 C5 O1 176.6(6)
C3 C4 C5 O1 -1.7(7)
O4 C4 C5 C6 55.8(8)
C3 C4 C5 C6 -122.5(6)
O4 C4 C5 C9 -58.2(9)
C3 C4 C5 C9 123.5(6)
O1 C5 C6 O6 -31.2(9)
C9 C5 C6 O6 -154.5(6)
C4 C5 C6 O6 84.8(7)
O1 C5 C6 O7 150.8(5)
C9 C5 C6 O7 27.5(7)
C4 C5 C6 O7 -93.1(6)
O6 C6 O7 C8 174.6(6)
C5 C6 O7 C8 -7.4(7)
C6 O7 C8 C9 -16.2(6)
O7 C8 C9 C92 149.1(5)
O7 C8 C9 C91 -82.0(6)
O7 C8 C9 C5 31.3(5)
O1 C5 C9 C92 84.6(6)
C6 C5 C9 C92 -153.4(5)
C4 C5 C9 C92 -35.3(7)
O1 C5 C9 C8 -156.5(5)
C6 C5 C9 C8 -34.5(6)
C4 C5 C9 C8 83.6(6)
O1 C5 C9 C91 -41.9(7)
C6 C5 C9 C91 80.1(6)
C4 C5 C9 C91 -161.8(5)
C3 C2 C21 C22 -13.2(9)
O1 C2 C21 C22 171.8(4)
C3 C2 C21 C26 167.2(6)
O1 C2 C21 C26 -7.9(7)
C26 C21 C22 C23 0.0
C2 C21 C22 C23 -179.7(5)
C21 C22 C23 C24 0.0
C22 C23 C24 C25 0.0
C23 C24 C25 C26 0.0
C24 C25 C26 C21 0.0
C22 C21 C26 C25 0.0
C2 C21 C26 C25 179.7(5)
C8 C9 C92 C93 144.3(6)
C91 C9 C92 C93 17.9(9)
C5 C9 C92 C93 -105.2(7)

loop_
_cod_related_entry_id
_cod_related_entry_database
_cod_related_entry_code
1 ChemSpider 9394486
